data_1011010
loop_
_publ_author_name
'Ito, T'

_publ_section_title
;
The Structure of Epididymite (H Na Be Si3 O8)
;
_journal_coden_ASTM ZEKGAX
_journal_name_full
;
Zeitschrift fuer Kristallographie, Kristallgeometrie, Kristallphysik,
Kristallchemie (-144,1977)
;
_journal_page_first 142
_journal_page_last 149
_journal_volume 88
_journal_year 1934
_chemical_compound_source 'from Greenland'
_chemical_formula_structural 'H Na Be Si3 O8'
_chemical_formula_sum 'Be H Na O8 Si3'
_chemical_name_mineral Epididymite
_chemical_name_systematic 'Sodium beryllium hydrogen silicate *'
_space_group_IT_number 62
_symmetry_cell_setting orthorhombic
_symmetry_Int_Tables_number 62
_symmetry_space_group_name_Hall '-P 2c 2n'
_symmetry_space_group_name_H-M 'P n a m'
_cell_angle_alpha 90
_cell_angle_beta 90
_cell_angle_gamma 90
_cell_formula_units_Z 8
_cell_length_a 12.63
_cell_length_b 7.32
_cell_length_c 13.58
_cell_volume 1255.5
_exptl_crystal_density_meas 2.55
_cod_original_formula_sum 'H Be Na O8 Si3'
_cod_database_code 1011010

loop_
_symmetry_equiv_pos_as_xyz
x,y,z
1/2+x,1/2-y,1/2-z
-x,-y,1/2+z
1/2-x,1/2+y,-z
-x,-y,-z
1/2-x,1/2+y,1/2+z
x,y,1/2-z
1/2+x,1/2-y,z

loop_
_atom_site_label
_atom_site_type_symbol
_atom_site_symmetry_multiplicity
_atom_site_Wyckoff_symbol
_atom_site_fract_x
_atom_site_fract_y
_atom_site_fract_z
_atom_site_occupancy
_atom_site_attached_hydrogens
_atom_site_calc_flag
O1 O2- 8 d 0.04 0. 0.145 1. 0 d
O2 O2- 8 d 0.04 0.5 0.145 1. 0 d
O3 O2- 8 d 0. 0.25 0.01 1. 0 d
O4 O2- 8 d 0.167 0. -0.04 1. 0 d
O5 O2- 8 d 0.167 0.5 -0.04 1. 0 d
O6 O2- 8 d 0.182 0.25 0.13 1. 0 d
O7 O2- 8 d 0.318 0.25 -0.13 1. 0 d
Si1 Si4+ 8 d 0.065 0.2 0.06 1. 0 d
Si2 Si4+ 8 d 0.435 0.2 -0.06 1. 0 d
Si3 Si4+ 8 d 0.335 0.25 0. 1. 0 d
Na1 Na1+ 4 a 0. 0. 0. 1. 0 d
Na2 Na1+ 4 b 0. 0.5 0. 1. 0 d
Be1 Be2+ 8 d 0.035 0.25 0.052 1. 0 d
O8 O2- 4 c -0.155 0.15 0.25 1. 1 d
O9 O2- 4 c 0.041 0.25 0.25 1. 1 d

loop_
_atom_type_symbol
_atom_type_oxidation_number
O2- -2.000
Si4+ 4.000
Na1+ 1.000
Be2+ 2.000
H1+ 1.000
